data_7116800
loop_
_publ_author_name
'Xiaoguang Zhou'
'Bing Wei'
'Xiu-Li Sun'
'Yong Tang'
'Zuowei Xie'

_publ_section_title
;
 Asymmetric hydroamination catalyzed by a new chiral zirconium system:
 reaction scope and mechanism
;
_journal_name_full Chem.Commun.
_journal_page_first 5751
_journal_paper_doi 10.1039/C4cc10032H
_journal_volume 51
_journal_year 2015
_chemical_absolute_configuration ad
_chemical_formula_sum 'C50 H57 N O2 Si Zr'
_chemical_formula_weight 823.28
_chemical_name_systematic
; 
 ? 
;
_space_group_IT_number 19
_symmetry_cell_setting orthorhombic
_symmetry_space_group_name_Hall 'P 2ac 2ab'
_symmetry_space_group_name_H-M 'P 21 21 21'
_atom_sites_solution_hydrogens geom
_atom_sites_solution_primary direct
_atom_sites_solution_secondary difmap
_audit_creation_method SHELXL-97
_audit_update_record
;
2014-07-26 deposited with the CCDC.
2015-02-19 downloaded from the CCDC.
;
_cell_angle_alpha 90.00
_cell_angle_beta 90.00
_cell_angle_gamma 90.00
_cell_formula_units_Z 4
_cell_length_a 10.4723(9)
_cell_length_b 20.7272(19)
_cell_length_c 21.2971(19)
_cell_measurement_reflns_used 3319
_cell_measurement_temperature 293(2)
_cell_measurement_theta_max 39.296
_cell_measurement_theta_min 4.371
_cell_volume 4622.8(7)
_computing_cell_refinement 'Bruker SMART'
_computing_data_collection 'Bruker SMART'
_computing_data_reduction 'Bruker SHELXTL'
_computing_molecular_graphics 'Bruker SHELXTL'
_computing_publication_material 'Bruker SHELXTL'
_computing_structure_refinement 'SHELXL-97 (Sheldrick, 1997)'
_computing_structure_solution 'SHELXS-97 (Sheldrick, 1990)'
_diffrn_ambient_temperature 293(2)
_diffrn_measured_fraction_theta_full 0.999
_diffrn_measured_fraction_theta_max 0.999
_diffrn_measurement_device_type 'CCD area detector'
_diffrn_measurement_method 'phi and omega scans'
_diffrn_radiation_monochromator graphite
_diffrn_radiation_source 'fine-focus sealed tube'
_diffrn_radiation_type MoK\a
_diffrn_radiation_wavelength 0.71073
_diffrn_reflns_av_R_equivalents 0.0858
_diffrn_reflns_av_sigmaI/netI 0.1105
_diffrn_reflns_limit_h_max 12
_diffrn_reflns_limit_h_min -11
_diffrn_reflns_limit_k_max 25
_diffrn_reflns_limit_k_min -24
_diffrn_reflns_limit_l_max 24
_diffrn_reflns_limit_l_min -25
_diffrn_reflns_number 24284
_diffrn_reflns_theta_full 25.50
_diffrn_reflns_theta_max 25.50
_diffrn_reflns_theta_min 1.91
_exptl_absorpt_coefficient_mu 0.301
_exptl_absorpt_correction_T_max 1.00000
_exptl_absorpt_correction_T_min 0.71394
_exptl_absorpt_correction_type empirical
_exptl_absorpt_process_details sadabs
_exptl_crystal_colour colorless
_exptl_crystal_density_diffrn 1.183
_exptl_crystal_density_method 'not measured'
_exptl_crystal_description prismatic
_exptl_crystal_F_000 1736
_exptl_crystal_size_max 0.327
_exptl_crystal_size_mid 0.269
_exptl_crystal_size_min 0.211
_refine_diff_density_max 0.458
_refine_diff_density_min -0.271
_refine_diff_density_rms 0.045
_refine_ls_abs_structure_details 'Flack H D (1983), Acta Cryst. A39, 876-881'
_refine_ls_abs_structure_Flack 0.00(5)
_refine_ls_extinction_method none
_refine_ls_goodness_of_fit_ref 0.839
_refine_ls_hydrogen_treatment mixed
_refine_ls_matrix_type full
_refine_ls_number_parameters 502
_refine_ls_number_reflns 8583
_refine_ls_number_restraints 88
_refine_ls_restrained_S_all 0.887
_refine_ls_R_factor_all 0.0978
_refine_ls_R_factor_gt 0.0514
_refine_ls_shift/su_max 0.067
_refine_ls_shift/su_mean 0.007
_refine_ls_structure_factor_coef Fsqd
_refine_ls_weighting_details 'calc w=1/[\s^2^(Fo^2^)+(0.0365P)^2^+0.0000P] where P=(Fo^2^+2Fc^2^)/3'
_refine_ls_weighting_scheme calc
_refine_ls_wR_factor_gt 0.0920
_refine_ls_wR_factor_ref 0.1051
_reflns_number_gt 4818
_reflns_number_total 8583
_reflns_threshold_expression >2sigma(I)
_cod_data_source_file c4cc10032h2.cif
_cod_data_source_block 3
_cod_original_sg_symbol_H-M P2(1)2(1)2(1)
_cod_database_code 7116800

loop_
_symmetry_equiv_pos_as_xyz
'x, y, z'
'-x+1/2, -y, z+1/2'
'-x, y+1/2, -z+1/2'
'x+1/2, -y+1/2, -z'

loop_
_atom_site_label
_atom_site_type_symbol
_atom_site_fract_x
_atom_site_fract_y
_atom_site_fract_z
_atom_site_U_iso_or_equiv
_atom_site_adp_type
_atom_site_occupancy
_atom_site_symmetry_multiplicity
_atom_site_calc_flag
_atom_site_refinement_flags
_atom_site_disorder_assembly
_atom_site_disorder_group
Zr1 Zr 0.58398(5) 0.75753(2) 0.76211(2) 0.06258(17) Uani 1 1 d . . .
Si1 Si 0.78406(13) 0.58505(6) 0.88318(6) 0.0519(4) Uani 1 1 d . . .
N1 N 0.3955(4) 0.74715(18) 0.78619(15) 0.0635(10) Uani 1 1 d . . .
O1 O 0.6067(3) 0.67606(14) 0.80801(14) 0.0589(9) Uani 1 1 d . . .
O2 O 0.4814(4) 0.84647(16) 0.72740(17) 0.0770(11) Uani 1 1 d . . .
C9 C 0.5404(5) 0.6370(2) 0.8466(2) 0.0491(13) Uani 1 1 d . . .
C8 C 0.6062(5) 0.5920(2) 0.8836(2) 0.0479(12) Uani 1 1 d . . .
C7 C 0.5325(5) 0.5539(2) 0.9249(2) 0.0592(14) Uani 1 1 d . . .
H7A H 0.5742 0.5234 0.9495 0.071 Uiso 1 1 calc R . .
C6 C 0.4007(6) 0.5595(2) 0.9307(2) 0.0592(13) Uani 1 1 d . A .
C5 C 0.3420(5) 0.6047(2) 0.8926(2) 0.0586(14) Uani 1 1 d . . .
H5A H 0.2539 0.6097 0.8957 0.070 Uiso 1 1 calc R . .
C4 C 0.4078(6) 0.6426(2) 0.8502(2) 0.0563(12) Uani 1 1 d . . .
C3 C 0.3327(5) 0.6874(3) 0.8077(3) 0.0796(18) Uani 1 1 d . . .
H3A H 0.3076 0.6631 0.7708 0.095 Uiso 1 1 calc R . .
H3B H 0.2550 0.6995 0.8295 0.095 Uiso 1 1 calc R . .
C2 C 0.2990(6) 0.7989(3) 0.7782(3) 0.0767(18) Uani 1 1 d . . .
H2A H 0.2189 0.7783 0.7653 0.092 Uiso 1 1 calc R . .
C1 C 0.3440(7) 0.8403(3) 0.7240(3) 0.092(2) Uani 1 1 d . . .
H1A H 0.3198 0.8204 0.6845 0.111 Uiso 1 1 calc R . .
H1B H 0.3045 0.8825 0.7262 0.111 Uiso 1 1 calc R . .
C29 C 0.3267(6) 0.5187(3) 0.9783(3) 0.0762(18) Uani 1 1 d D . .
C31 C 0.2362(8) 0.4753(3) 0.9425(3) 0.138(3) Uani 1 1 d . A .
H31A H 0.2839 0.4420 0.9217 0.207 Uiso 1 1 calc R . .
H31B H 0.1907 0.5003 0.9119 0.207 Uiso 1 1 calc R . .
H31C H 0.1765 0.4561 0.9712 0.207 Uiso 1 1 calc R . .
C30 C 0.4111(11) 0.4601(5) 1.0044(5) 0.093(3) Uani 0.60 1 d PDU A 1
H30A H 0.4707 0.4467 0.9727 0.140 Uiso 0.60 1 calc PR A 1
H30B H 0.3564 0.4246 1.0150 0.140 Uiso 0.60 1 calc PR A 1
H30C H 0.4569 0.4738 1.0411 0.140 Uiso 0.60 1 calc PR A 1
C32 C 0.2873(18) 0.5539(8) 1.0330(6) 0.109(5) Uani 0.50 1 d PDU A 1
H32A H 0.3505 0.5491 1.0654 0.163 Uiso 0.50 1 calc PR A 1
H32B H 0.2070 0.5373 1.0477 0.163 Uiso 0.50 1 calc PR A 1
H32C H 0.2782 0.5987 1.0226 0.163 Uiso 0.50 1 calc PR A 1
C30' C 0.400(2) 0.5044(11) 1.0349(9) 0.141(8) Uani 0.40 1 d PDU A 2
H30D H 0.4713 0.4775 1.0244 0.212 Uiso 0.40 1 calc PR A 2
H30E H 0.3463 0.4825 1.0646 0.212 Uiso 0.40 1 calc PR A 2
H30F H 0.4302 0.5440 1.0530 0.212 Uiso 0.40 1 calc PR A 2
C32' C 0.2112(15) 0.5641(8) 1.0035(7) 0.121(6) Uani 0.50 1 d PDU A 2
H32D H 0.1872 0.5940 0.9712 0.182 Uiso 0.50 1 calc PR A 2
H32E H 0.2391 0.5874 1.0399 0.182 Uiso 0.50 1 calc PR A 2
H32F H 0.1392 0.5376 1.0143 0.182 Uiso 0.50 1 calc PR A 2
C26 C 0.2727(8) 0.8356(3) 0.8396(3) 0.106(2) Uani 1 1 d . . .
H26A H 0.2565 0.8027 0.8716 0.127 Uiso 1 1 calc R . .
C28 C 0.1492(9) 0.8751(4) 0.8341(4) 0.172(4) Uani 1 1 d U . .
H28A H 0.1342 0.8978 0.8727 0.258 Uiso 1 1 calc R . .
H28B H 0.0788 0.8467 0.8258 0.258 Uiso 1 1 calc R . .
H28C H 0.1573 0.9056 0.8004 0.258 Uiso 1 1 calc R . .
C27 C 0.3819(10) 0.8734(4) 0.8621(4) 0.156(4) Uani 1 1 d U . .
H27A H 0.3592 0.8949 0.9004 0.234 Uiso 1 1 calc R . .
H27B H 0.4050 0.9048 0.8310 0.234 Uiso 1 1 calc R . .
H27C H 0.4529 0.8452 0.8696 0.234 Uiso 1 1 calc R . .
C24 C 0.5315(6) 0.8958(3) 0.6866(3) 0.102(2) Uani 1 1 d . . .
H24A H 0.4787 0.8987 0.6493 0.122 Uiso 1 1 calc R . .
H24B H 0.6172 0.8840 0.6735 0.122 Uiso 1 1 calc R . .
C25 C 0.5351(7) 0.9611(3) 0.7191(3) 0.128(3) Uani 1 1 d . . .
H25A H 0.5688 0.9928 0.6907 0.192 Uiso 1 1 calc R . .
H25B H 0.5886 0.9585 0.7556 0.192 Uiso 1 1 calc R . .
H25C H 0.4503 0.9731 0.7314 0.192 Uiso 1 1 calc R . .
C10 C 0.7248(7) 0.8234(3) 0.8124(3) 0.101(2) Uani 1 1 d . . .
H10A H 0.6968 0.8680 0.8145 0.121 Uiso 1 1 calc R . .
H10B H 0.7493 0.8079 0.8536 0.121 Uiso 1 1 calc R . .
C11 C 0.8207(6) 0.8120(3) 0.7646(4) 0.0912(19) Uani 1 1 d . . .
C12 C 0.8703(6) 0.7508(3) 0.7550(3) 0.098(2) Uani 1 1 d . . .
H12A H 0.8501 0.7182 0.7833 0.117 Uiso 1 1 calc R . .
C13 C 0.9469(6) 0.7371(4) 0.7061(4) 0.120(3) Uani 1 1 d . . .
H13A H 0.9797 0.6957 0.7014 0.144 Uiso 1 1 calc R . .
C14 C 0.9769(8) 0.7838(5) 0.6631(4) 0.151(3) Uani 1 1 d . . .
H14A H 1.0281 0.7739 0.6287 0.181 Uiso 1 1 calc R . .
C15 C 0.9311(9) 0.8449(5) 0.6709(5) 0.164(4) Uani 1 1 d . . .
H15A H 0.9526 0.8771 0.6424 0.197 Uiso 1 1 calc R . .
C16 C 0.8516(8) 0.8590(3) 0.7219(5) 0.128(3) Uani 1 1 d . . .
H16A H 0.8195 0.9005 0.7269 0.154 Uiso 1 1 calc R . .
C17 C 0.6216(6) 0.7241(3) 0.6630(2) 0.088(2) Uani 1 1 d . . .
H17A H 0.6797 0.7544 0.6433 0.106 Uiso 1 1 calc R . .
H17B H 0.6646 0.6827 0.6648 0.106 Uiso 1 1 calc R . .
C18 C 0.5106(6) 0.7176(3) 0.6236(3) 0.114(3) Uani 1 1 d G . .
C19 C 0.4889(6) 0.7600(2) 0.5742(3) 0.159(3) Uani 1 1 d GU . .
H19A H 0.5485 0.7919 0.5649 0.191 Uiso 1 1 calc R . .
C20 C 0.3780(8) 0.7549(3) 0.5387(3) 0.231(5) Uani 1 1 d GU . .
H20A H 0.3634 0.7833 0.5056 0.277 Uiso 1 1 calc R . .
C21 C 0.2888(6) 0.7073(4) 0.5526(3) 0.183(4) Uani 1 1 d GU . .
H21A H 0.2146 0.7039 0.5288 0.220 Uiso 1 1 calc R . .
C22 C 0.3105(7) 0.6649(3) 0.6020(4) 0.225(6) Uani 1 1 d GU . .
H22A H 0.2509 0.6330 0.6112 0.271 Uiso 1 1 calc R . .
C23 C 0.4214(8) 0.6700(3) 0.6375(2) 0.178(4) Uani 1 1 d GU . .
H23A H 0.4360 0.6416 0.6705 0.214 Uiso 1 1 calc R . .
C39 C 0.8505(5) 0.6580(2) 0.9210(2) 0.0544(13) Uani 1 1 d DU . .
C44 C 0.9678(7) 0.6833(4) 0.9073(4) 0.128(3) Uani 1 1 d DU . .
H44A H 1.0172 0.6634 0.8766 0.154 Uiso 1 1 calc R . .
C43 C 1.0162(7) 0.7378(4) 0.9373(4) 0.163(4) Uani 1 1 d D . .
H43A H 1.0977 0.7522 0.9271 0.195 Uiso 1 1 calc R . .
C42 C 0.9479(8) 0.7700(3) 0.9808(3) 0.107(2) Uani 1 1 d D . .
H42A H 0.9813 0.8052 1.0023 0.129 Uiso 1 1 calc R . .
C41 C 0.8322(8) 0.7490(4) 0.9909(4) 0.119(2) Uani 1 1 d D . .
H41A H 0.7801 0.7708 1.0192 0.143 Uiso 1 1 calc R . .
C40 C 0.7851(7) 0.6948(3) 0.9603(4) 0.125(3) Uani 1 1 d D . .
H40A H 0.7007 0.6834 0.9682 0.150 Uiso 1 1 calc R . .
C33 C 0.8249(5) 0.5129(2) 0.9332(2) 0.0528(13) Uani 1 1 d . . .
C34 C 0.8103(6) 0.4518(3) 0.9091(3) 0.0782(17) Uani 1 1 d . . .
H34A H 0.7870 0.4469 0.8672 0.094 Uiso 1 1 calc R . .
C35 C 0.8293(7) 0.3977(3) 0.9453(3) 0.100(2) Uani 1 1 d . . .
H35A H 0.8148 0.3570 0.9284 0.120 Uiso 1 1 calc R . .
C36 C 0.8684(6) 0.4037(3) 1.0046(4) 0.099(2) Uani 1 1 d . . .
H36A H 0.8831 0.3669 1.0285 0.119 Uiso 1 1 calc R . .
C37 C 0.8874(8) 0.4636(4) 1.0308(3) 0.109(3) Uani 1 1 d . . .
H37A H 0.9126 0.4681 1.0725 0.131 Uiso 1 1 calc R . .
C38 C 0.8674(6) 0.5172(3) 0.9928(3) 0.085(2) Uani 1 1 d . . .
H38A H 0.8841 0.5579 1.0092 0.102 Uiso 1 1 calc R . .
C45 C 0.8559(6) 0.5702(2) 0.8047(2) 0.0566(14) Uani 1 1 d . . .
C50 C 0.7890(6) 0.5707(2) 0.7481(3) 0.0751(15) Uani 1 1 d . . .
H50A H 0.7021 0.5800 0.7487 0.090 Uiso 1 1 calc R . .
C49 C 0.8479(10) 0.5579(3) 0.6908(3) 0.105(2) Uani 1 1 d . . .
H49A H 0.8006 0.5577 0.6538 0.126 Uiso 1 1 calc R . .
C48 C 0.9759(10) 0.5456(4) 0.6896(4) 0.114(3) Uani 1 1 d . . .
H48A H 1.0164 0.5380 0.6515 0.137 Uiso 1 1 calc R . .
C47 C 1.0449(7) 0.5444(3) 0.7438(4) 0.106(2) Uani 1 1 d . . .
H47A H 1.1318 0.5352 0.7429 0.127 Uiso 1 1 calc R . .
C46 C 0.9851(6) 0.5567(3) 0.7993(3) 0.0856(18) Uani 1 1 d . . .
H46A H 1.0339 0.5561 0.8358 0.103 Uiso 1 1 calc R . .

loop_
_atom_site_aniso_label
_atom_site_aniso_U_11
_atom_site_aniso_U_22
_atom_site_aniso_U_33
_atom_site_aniso_U_23
_atom_site_aniso_U_13
_atom_site_aniso_U_12
Zr1 0.0680(3) 0.0501(3) 0.0697(3) 0.0136(2) -0.0017(3) 0.0026(3)
Si1 0.0541(9) 0.0460(8) 0.0555(8) 0.0058(7) 0.0015(8) 0.0020(7)
N1 0.073(3) 0.046(2) 0.071(2) 0.012(2) -0.011(2) 0.008(3)
O1 0.054(2) 0.0525(19) 0.070(2) 0.0216(16) 0.0064(19) 0.0023(18)
O2 0.087(3) 0.062(2) 0.082(3) 0.027(2) 0.000(2) 0.016(2)
C9 0.051(4) 0.043(3) 0.053(3) 0.000(2) -0.001(3) -0.006(2)
C8 0.053(3) 0.043(3) 0.048(3) 0.006(2) -0.003(3) -0.007(2)
C7 0.067(4) 0.053(3) 0.058(3) -0.001(3) -0.004(3) 0.001(3)
C6 0.048(4) 0.066(3) 0.063(3) 0.000(3) 0.004(3) -0.012(3)
C5 0.043(3) 0.061(3) 0.071(4) -0.010(3) 0.003(3) 0.000(3)
C4 0.055(4) 0.046(3) 0.067(3) 0.003(2) 0.001(3) 0.001(3)
C3 0.060(4) 0.070(4) 0.109(5) 0.014(4) -0.010(4) 0.011(3)
C2 0.074(4) 0.058(3) 0.098(5) 0.013(3) -0.011(4) 0.015(3)
C1 0.110(6) 0.078(4) 0.089(5) 0.025(4) -0.005(4) 0.029(4)
C29 0.059(4) 0.107(5) 0.063(4) 0.013(4) -0.001(3) -0.019(4)
C31 0.159(8) 0.121(6) 0.134(6) 0.032(5) 0.004(6) -0.076(6)
C30 0.098(7) 0.088(6) 0.094(7) 0.046(5) 0.020(6) -0.027(6)
C32 0.124(10) 0.115(9) 0.087(8) 0.001(7) 0.036(8) -0.023(8)
C30' 0.147(12) 0.159(11) 0.118(11) 0.037(9) 0.002(9) -0.007(10)
C32' 0.119(10) 0.137(10) 0.109(9) 0.025(8) 0.039(8) -0.016(8)
C26 0.130(7) 0.082(5) 0.106(5) 0.009(4) 0.034(5) 0.028(5)
C28 0.176(7) 0.132(6) 0.207(7) 0.018(6) 0.060(6) 0.067(5)
C27 0.197(8) 0.151(6) 0.120(6) -0.052(5) 0.020(6) -0.032(6)
C24 0.120(6) 0.093(5) 0.093(5) 0.051(4) 0.017(4) 0.013(4)
C25 0.177(8) 0.058(4) 0.149(7) 0.030(4) 0.014(5) 0.011(4)
C10 0.117(6) 0.070(4) 0.115(5) 0.012(4) -0.021(5) -0.018(4)
C11 0.078(5) 0.071(4) 0.125(6) 0.022(5) -0.010(4) -0.016(3)
C12 0.075(4) 0.073(4) 0.146(6) 0.046(5) -0.003(4) -0.012(4)
C13 0.078(5) 0.092(5) 0.189(8) 0.026(6) 0.013(5) 0.000(4)
C14 0.119(7) 0.157(9) 0.178(9) 0.045(8) 0.057(6) 0.019(6)
C15 0.124(8) 0.142(8) 0.226(11) 0.105(8) 0.035(8) 0.002(7)
C16 0.110(6) 0.078(5) 0.197(10) 0.063(6) 0.007(6) 0.000(4)
C17 0.089(5) 0.094(5) 0.081(4) -0.005(3) -0.016(4) 0.013(4)
C18 0.149(8) 0.078(5) 0.113(6) -0.027(4) 0.035(6) 0.024(5)
C19 0.174(7) 0.165(7) 0.139(6) -0.054(6) -0.062(5) 0.080(6)
C20 0.236(9) 0.217(8) 0.240(8) -0.075(8) -0.016(8) 0.067(8)
C21 0.152(7) 0.208(8) 0.189(8) -0.084(7) -0.060(6) 0.037(6)
C22 0.219(9) 0.263(9) 0.194(8) -0.096(8) 0.018(7) -0.002(8)
C23 0.176(8) 0.212(8) 0.147(6) -0.093(6) 0.007(6) 0.006(7)
C39 0.043(3) 0.054(3) 0.067(3) 0.000(3) 0.004(3) -0.002(3)
C44 0.087(5) 0.123(5) 0.174(6) -0.061(5) 0.013(5) 0.003(4)
C43 0.085(5) 0.183(9) 0.221(9) -0.116(8) 0.030(6) -0.060(6)
C42 0.115(7) 0.080(5) 0.126(6) -0.037(4) 0.015(5) -0.019(5)
C41 0.112(6) 0.094(5) 0.152(6) -0.057(5) 0.031(5) -0.022(5)
C40 0.087(5) 0.110(6) 0.177(7) -0.070(5) 0.033(5) -0.028(5)
C33 0.057(4) 0.059(3) 0.043(3) 0.000(3) 0.005(3) 0.003(3)
C34 0.102(5) 0.060(4) 0.073(4) 0.003(3) -0.019(3) 0.002(3)
C35 0.143(7) 0.065(4) 0.092(5) 0.017(4) 0.005(5) 0.012(4)
C36 0.106(6) 0.083(5) 0.107(6) 0.057(4) 0.011(5) 0.024(4)
C37 0.153(8) 0.111(6) 0.065(4) 0.026(4) -0.030(5) 0.006(6)
C38 0.109(6) 0.071(4) 0.075(5) -0.001(3) -0.004(4) 0.007(4)
C45 0.063(4) 0.051(3) 0.056(3) 0.004(3) -0.002(3) 0.006(3)
C50 0.092(4) 0.061(3) 0.072(4) -0.003(3) 0.005(4) -0.001(3)
C49 0.165(8) 0.082(5) 0.068(5) -0.009(4) 0.004(6) -0.005(5)
C48 0.157(9) 0.100(6) 0.084(6) -0.002(5) 0.052(7) 0.000(6)
C47 0.097(6) 0.103(5) 0.118(6) -0.007(5) 0.051(6) 0.022(4)
C46 0.076(5) 0.099(5) 0.082(5) 0.004(4) 0.012(4) 0.019(4)

loop_
_atom_type_symbol
_atom_type_description
_atom_type_scat_dispersion_real
_atom_type_scat_dispersion_imag
_atom_type_scat_source
C C 0.0033 0.0016 'International Tables Vol C Tables 4.2.6.8 and 6.1.1.4'
H H 0.0000 0.0000 'International Tables Vol C Tables 4.2.6.8 and 6.1.1.4'
N N 0.0061 0.0033 'International Tables Vol C Tables 4.2.6.8 and 6.1.1.4'
O O 0.0106 0.0060 'International Tables Vol C Tables 4.2.6.8 and 6.1.1.4'
Si Si 0.0817 0.0704 'International Tables Vol C Tables 4.2.6.8 and 6.1.1.4'
Zr Zr -2.9673 0.5597 'International Tables Vol C Tables 4.2.6.8 and 6.1.1.4'

loop_
_geom_angle_atom_site_label_1
_geom_angle_atom_site_label_2
_geom_angle_atom_site_label_3
_geom_angle
O1 Zr1 N1 84.39(14)
O1 Zr1 O2 157.20(14)
N1 Zr1 O2 73.12(15)
O1 Zr1 C17 100.38(18)
N1 Zr1 C17 111.71(19)
O2 Zr1 C17 91.58(18)
O1 Zr1 C10 101.72(19)
N1 Zr1 C10 124.7(2)
O2 Zr1 C10 88.40(19)
C17 Zr1 C10 120.7(3)
O1 Zr1 C11 103.66(17)
N1 Zr1 C11 156.1(2)
O2 Zr1 C11 95.78(18)
C17 Zr1 C11 89.2(2)
C10 Zr1 C11 32.1(2)
C39 Si1 C45 112.0(2)
C39 Si1 C8 108.1(2)
C45 Si1 C8 114.9(2)
C39 Si1 C33 108.5(2)
C45 Si1 C33 106.6(2)
C8 Si1 C33 106.5(2)
C3 N1 C2 109.8(4)
C3 N1 Zr1 126.5(3)
C2 N1 Zr1 123.4(3)
C9 O1 Zr1 139.3(3)
C24 O2 C1 113.3(5)
C24 O2 Zr1 127.1(4)
C1 O2 Zr1 114.6(3)
O1 C9 C4 119.8(4)
O1 C9 C8 119.3(4)
C4 C9 C8 120.9(4)
C9 C8 C7 116.9(5)
C9 C8 Si1 122.6(3)
C7 C8 Si1 120.4(4)
C6 C7 C8 123.5(5)
C6 C7 H7A 118.3
C8 C7 H7A 118.3
C5 C6 C7 116.5(5)
C5 C6 C29 122.5(5)
C7 C6 C29 121.0(5)
C6 C5 C4 123.1(5)
C6 C5 H5A 118.4
C4 C5 H5A 118.4
C5 C4 C9 119.1(5)
C5 C4 C3 118.7(5)
C9 C4 C3 122.2(5)
N1 C3 C4 117.9(4)
N1 C3 H3A 107.8
C4 C3 H3A 107.8
N1 C3 H3B 107.8
C4 C3 H3B 107.8
H3A C3 H3B 107.2
N1 C2 C1 106.6(5)
N1 C2 C26 112.4(5)
C1 C2 C26 115.1(5)
N1 C2 H2A 107.5
C1 C2 H2A 107.5
C26 C2 H2A 107.5
O2 C1 C2 108.8(5)
O2 C1 H1A 109.9
C2 C1 H1A 109.9
O2 C1 H1B 109.9
C2 C1 H1B 109.9
H1A C1 H1B 108.3
C32 C29 C30' 65.3(11)
C32 C29 C31 122.1(9)
C30' C29 C31 128.8(11)
C32 C29 C6 113.6(8)
C30' C29 C6 113.1(10)
C31 C29 C6 108.2(5)
C32 C29 C30 105.2(9)
C30' C29 C30 43.1(9)
C31 C29 C30 94.0(7)
C6 C29 C30 111.7(6)
C32 C29 C32' 39.0(8)
C30' C29 C32' 103.6(13)
C31 C29 C32' 92.6(8)
C6 C29 C32' 105.9(7)
C30 C29 C32' 137.4(8)
C29 C31 H31A 109.5
C29 C31 H31B 109.5
H31A C31 H31B 109.5
C29 C31 H31C 109.5
H31A C31 H31C 109.5
H31B C31 H31C 109.5
C29 C30 H30A 109.5
C29 C30 H30B 109.5
H30A C30 H30B 109.5
C29 C30 H30C 109.4
H30A C30 H30C 109.5
H30B C30 H30C 109.5
C29 C32 H32A 109.5
C29 C32 H32B 109.4
H32A C32 H32B 109.5
C29 C32 H32C 109.4
H32A C32 H32C 109.5
H32B C32 H32C 109.5
C29 C30' H30D 109.6
C29 C30' H30E 109.4
H30D C30' H30E 109.5
C29 C30' H30F 109.4
H30D C30' H30F 109.5
H30E C30' H30F 109.5
C29 C32' H32D 109.5
C29 C32' H32E 109.5
H32D C32' H32E 109.5
C29 C32' H32F 109.5
H32D C32' H32F 109.5
H32E C32' H32F 109.5
C27 C26 C28 113.4(7)
C27 C26 C2 113.7(6)
C28 C26 C2 110.5(7)
C27 C26 H26A 106.2
C28 C26 H26A 106.2
C2 C26 H26A 106.2
C26 C28 H28A 109.5
C26 C28 H28B 109.5
H28A C28 H28B 109.5
C26 C28 H28C 109.5
H28A C28 H28C 109.5
H28B C28 H28C 109.5
C26 C27 H27A 109.5
C26 C27 H27B 109.5
H27A C27 H27B 109.5
C26 C27 H27C 109.5
H27A C27 H27C 109.5
H27B C27 H27C 109.5
O2 C24 C25 111.5(5)
O2 C24 H24A 109.3
C25 C24 H24A 109.3
O2 C24 H24B 109.3
C25 C24 H24B 109.3
H24A C24 H24B 108.0
C24 C25 H25A 109.5
C24 C25 H25B 109.5
H25A C25 H25B 109.5
C24 C25 H25C 109.5
H25A C25 H25C 109.5
H25B C25 H25C 109.5
C11 C10 Zr1 91.2(4)
C11 C10 H10A 113.4
Zr1 C10 H10A 113.4
C11 C10 H10B 113.4
Zr1 C10 H10B 113.4
H10A C10 H10B 110.7
C16 C11 C12 117.7(7)
C16 C11 C10 120.8(7)
C12 C11 C10 120.8(6)
C16 C11 Zr1 119.8(5)
C12 C11 Zr1 87.7(4)
C10 C11 Zr1 56.7(3)
C13 C12 C11 122.0(7)
C13 C12 H12A 119.0
C11 C12 H12A 119.0
C12 C13 C14 120.4(8)
C12 C13 H13A 119.8
C14 C13 H13A 119.8
C15 C14 C13 119.6(9)
C15 C14 H14A 120.2
C13 C14 H14A 120.2
C14 C15 C16 119.8(8)
C14 C15 H15A 120.1
C16 C15 H15A 120.1
C11 C16 C15 120.4(8)
C11 C16 H16A 119.8
C15 C16 H16A 119.8
C18 C17 Zr1 115.6(4)
C18 C17 H17A 108.4
Zr1 C17 H17A 108.4
C18 C17 H17B 108.4
Zr1 C17 H17B 108.4
H17A C17 H17B 107.4
C19 C18 C23 120.0
C19 C18 C17 120.9(6)
C23 C18 C17 119.0(6)
C18 C19 C20 120.0
C18 C19 H19A 120.0
C20 C19 H19A 120.0
C19 C20 C21 120.0
C19 C20 H20A 120.0
C21 C20 H20A 120.0
C22 C21 C20 120.0
C22 C21 H21A 120.0
C20 C21 H21A 120.0
C21 C22 C23 120.0
C21 C22 H22A 120.0
C23 C22 H22A 120.0
C22 C23 C18 120.0
C22 C23 H23A 120.0
C18 C23 H23A 120.0
C40 C39 C44 112.3(6)
C40 C39 Si1 123.5(5)
C44 C39 Si1 124.0(5)
C39 C44 C43 122.7(7)
C39 C44 H44A 118.6
C43 C44 H44A 118.7
C42 C43 C44 121.6(7)
C42 C43 H43A 119.2
C44 C43 H43A 119.2
C41 C42 C43 116.1(7)
C41 C42 H42A 121.9
C43 C42 H42A 121.9
C42 C41 C40 121.5(7)
C42 C41 H41A 119.3
C40 C41 H41A 119.3
C39 C40 C41 125.4(7)
C39 C40 H40A 117.3
C41 C40 H40A 117.3
C38 C33 C34 116.6(5)
C38 C33 Si1 123.8(4)
C34 C33 Si1 119.7(4)
C35 C34 C33 121.8(6)
C35 C34 H34A 119.1
C33 C34 H34A 119.1
C36 C35 C34 120.0(6)
C36 C35 H35A 120.0
C34 C35 H35A 120.0
C35 C36 C37 120.9(6)
C35 C36 H36A 119.6
C37 C36 H36A 119.6
C36 C37 C38 117.5(6)
C36 C37 H37A 121.3
C38 C37 H37A 121.3
C33 C38 C37 123.2(6)
C33 C38 H38A 118.4
C37 C38 H38A 118.4
C46 C45 C50 114.9(6)
C46 C45 Si1 120.2(5)
C50 C45 Si1 124.9(4)
C45 C50 C49 122.2(6)
C45 C50 H50A 118.9
C49 C50 H50A 118.9
C48 C49 C50 119.1(8)
C48 C49 H49A 120.4
C50 C49 H49A 120.4
C47 C48 C49 120.6(8)
C47 C48 H48A 119.7
C49 C48 H48A 119.7
C48 C47 C46 119.2(7)
C48 C47 H47A 120.4
C46 C47 H47A 120.4
C47 C46 C45 123.9(7)
C47 C46 H46A 118.0
C45 C46 H46A 118.0

loop_
_geom_bond_atom_site_label_1
_geom_bond_atom_site_label_2
_geom_bond_distance
Zr1 O1 1.965(3)
Zr1 N1 2.050(4)
Zr1 O2 2.258(3)
Zr1 C17 2.257(5)
Zr1 C10 2.277(6)
Zr1 C11 2.725(6)
Si1 C39 1.850(5)
Si1 C45 1.859(5)
Si1 C8 1.868(5)
Si1 C33 1.884(5)
N1 C3 1.475(6)
N1 C2 1.485(6)
O1 C9 1.346(5)
O2 C24 1.441(6)
O2 C1 1.447(6)
C9 C4 1.396(7)
C9 C8 1.402(6)
C8 C7 1.412(6)
C7 C6 1.391(7)
C7 H7A 0.9300
C6 C5 1.382(6)
C6 C29 1.532(7)
C5 C4 1.382(6)
C5 H5A 0.9300
C4 C3 1.518(7)
C3 H3A 0.9700
C3 H3B 0.9700
C2 C1 1.512(7)
C2 C26 1.538(8)
C2 H2A 0.9800
C1 H1A 0.9700
C1 H1B 0.9700
C29 C32 1.435(12)
C29 C30' 1.459(15)
C29 C31 1.512(8)
C29 C30 1.602(10)
C29 C32' 1.623(13)
C31 H31A 0.9600
C31 H31B 0.9600
C31 H31C 0.9600
C30 H30A 0.9600
C30 H30B 0.9600
C30 H30C 0.9600
C32 H32A 0.9600
C32 H32B 0.9600
C32 H32C 0.9600
C30' H30D 0.9600
C30' H30E 0.9600
C30' H30F 0.9600
C32' H32D 0.9600
C32' H32E 0.9600
C32' H32F 0.9600
C26 C27 1.467(10)
C26 C28 1.535(9)
C26 H26A 0.9800
C28 H28A 0.9600
C28 H28B 0.9600
C28 H28C 0.9600
C27 H27A 0.9600
C27 H27B 0.9600
C27 H27C 0.9600
C24 C25 1.520(8)
C24 H24A 0.9700
C24 H24B 0.9700
C25 H25A 0.9600
C25 H25B 0.9600
C25 H25C 0.9600
C10 C11 1.450(8)
C10 H10A 0.9700
C10 H10B 0.9700
C11 C16 1.370(9)
C11 C12 1.386(8)
C12 C13 1.346(8)
C12 H12A 0.9300
C13 C14 1.369(10)
C13 H13A 0.9300
C14 C15 1.363(10)
C14 H14A 0.9300
C15 C16 1.400(10)
C15 H15A 0.9300
C16 H16A 0.9300
C17 C18 1.440(7)
C17 H17A 0.9700
C17 H17B 0.9700
C18 C19 1.3900
C18 C23 1.3900
C19 C20 1.3900
C19 H19A 0.9300
C20 C21 1.3900
C20 H20A 0.9300
C21 C22 1.3900
C21 H21A 0.9300
C22 C23 1.3900
C22 H22A 0.9300
C23 H23A 0.9300
C39 C40 1.324(7)
C39 C44 1.366(7)
C44 C43 1.393(8)
C44 H44A 0.9300
C43 C42 1.347(8)
C43 H43A 0.9300
C42 C41 1.306(8)
C42 H42A 0.9300
C41 C40 1.389(8)
C41 H41A 0.9300
C40 H40A 0.9300
C33 C38 1.348(7)
C33 C34 1.376(7)
C34 C35 1.374(7)
C34 H34A 0.9300
C35 C36 1.334(8)
C35 H35A 0.9300
C36 C37 1.376(8)
C36 H36A 0.9300
C37 C38 1.390(8)
C37 H37A 0.9300
C38 H38A 0.9300
C45 C46 1.386(7)
C45 C50 1.393(7)
C50 C49 1.394(8)
C50 H50A 0.9300
C49 C48 1.364(9)
C49 H49A 0.9300
C48 C47 1.362(10)
C48 H48A 0.9300
C47 C46 1.362(8)
C47 H47A 0.9300
C46 H46A 0.9300

loop_
_geom_torsion_atom_site_label_1
_geom_torsion_atom_site_label_2
_geom_torsion_atom_site_label_3
_geom_torsion_atom_site_label_4
_geom_torsion
O1 Zr1 N1 C3 -17.4(4)
O2 Zr1 N1 C3 166.4(4)
C17 Zr1 N1 C3 81.5(4)
C10 Zr1 N1 C3 -117.8(4)
C11 Zr1 N1 C3 -128.8(5)
O1 Zr1 N1 C2 168.9(4)
O2 Zr1 N1 C2 -7.3(4)
C17 Zr1 N1 C2 -92.2(4)
C10 Zr1 N1 C2 68.5(4)
C11 Zr1 N1 C2 57.5(6)
N1 Zr1 O1 C9 -10.9(4)
O2 Zr1 O1 C9 -1.5(7)
C17 Zr1 O1 C9 -122.0(4)
C10 Zr1 O1 C9 113.4(5)
C11 Zr1 O1 C9 146.3(5)
O1 Zr1 O2 C24 -179.7(4)
N1 Zr1 O2 C24 -169.8(5)
C17 Zr1 O2 C24 -57.6(5)
C10 Zr1 O2 C24 63.1(5)
C11 Zr1 O2 C24 31.8(5)
O1 Zr1 O2 C1 -26.5(6)
N1 Zr1 O2 C1 -16.7(4)
C17 Zr1 O2 C1 95.5(4)
C10 Zr1 O2 C1 -143.8(4)
C11 Zr1 O2 C1 -175.1(4)
Zr1 O1 C9 C4 17.4(7)
Zr1 O1 C9 C8 -161.5(3)
O1 C9 C8 C7 177.8(4)
C4 C9 C8 C7 -1.2(6)
O1 C9 C8 Si1 1.7(6)
C4 C9 C8 Si1 -177.2(3)
C39 Si1 C8 C9 69.3(4)
C45 Si1 C8 C9 -56.5(4)
C33 Si1 C8 C9 -174.3(4)
C39 Si1 C8 C7 -106.7(4)
C45 Si1 C8 C7 127.5(4)
C33 Si1 C8 C7 9.8(4)
C9 C8 C7 C6 -0.6(7)
Si1 C8 C7 C6 175.5(4)
C8 C7 C6 C5 1.0(7)
C8 C7 C6 C29 -177.5(5)
C7 C6 C5 C4 0.4(7)
C29 C6 C5 C4 178.9(5)
C6 C5 C4 C9 -2.1(7)
C6 C5 C4 C3 176.0(4)
O1 C9 C4 C5 -176.4(4)
C8 C9 C4 C5 2.5(7)
O1 C9 C4 C3 5.5(7)
C8 C9 C4 C3 -175.5(4)
C2 N1 C3 C4 -148.1(5)
Zr1 N1 C3 C4 37.5(7)
C5 C4 C3 N1 151.0(5)
C9 C4 C3 N1 -30.9(7)
C3 N1 C2 C1 -146.8(5)
Zr1 N1 C2 C1 27.8(6)
C3 N1 C2 C26 86.2(6)
Zr1 N1 C2 C26 -99.2(5)
C24 O2 C1 C2 -167.3(4)
Zr1 O2 C1 C2 35.8(6)
N1 C2 C1 O2 -38.4(6)
C26 C2 C1 O2 87.0(7)
C5 C6 C29 C32 -74.2(11)
C7 C6 C29 C32 104.3(11)
C5 C6 C29 C30' -146.2(13)
C7 C6 C29 C30' 32.3(14)
C5 C6 C29 C31 64.8(7)
C7 C6 C29 C31 -116.7(6)
C5 C6 C29 C30 167.0(6)
C7 C6 C29 C30 -14.5(9)
C5 C6 C29 C32' -33.4(9)
C7 C6 C29 C32' 145.1(8)
N1 C2 C26 C27 66.6(7)
C1 C2 C26 C27 -55.7(8)
N1 C2 C26 C28 -164.6(5)
C1 C2 C26 C28 73.1(8)
C1 O2 C24 C25 88.8(7)
Zr1 O2 C24 C25 -117.7(5)
O1 Zr1 C10 C11 97.1(4)
N1 Zr1 C10 C11 -171.7(3)
O2 Zr1 C10 C11 -103.5(4)
C17 Zr1 C10 C11 -12.6(5)
Zr1 C10 C11 C16 107.4(6)
Zr1 C10 C11 C12 -63.3(6)
O1 Zr1 C11 C16 160.3(6)
N1 Zr1 C11 C16 -92.2(8)
O2 Zr1 C11 C16 -31.7(7)
C17 Zr1 C11 C16 59.8(7)
C10 Zr1 C11 C16 -109.3(8)
O1 Zr1 C11 C12 39.5(5)
N1 Zr1 C11 C12 147.0(4)
O2 Zr1 C11 C12 -152.5(5)
C17 Zr1 C11 C12 -61.0(5)
C10 Zr1 C11 C12 129.8(7)
O1 Zr1 C11 C10 -90.4(4)
N1 Zr1 C11 C10 17.1(7)
O2 Zr1 C11 C10 77.6(4)
C17 Zr1 C11 C10 169.2(4)
C16 C11 C12 C13 0.4(10)
C10 C11 C12 C13 171.4(6)
Zr1 C11 C12 C13 123.0(6)
C11 C12 C13 C14 -1.0(10)
C12 C13 C14 C15 1.6(13)
C13 C14 C15 C16 -1.5(15)
C12 C11 C16 C15 -0.3(11)
C10 C11 C16 C15 -171.3(8)
Zr1 C11 C16 C15 -104.6(9)
C14 C15 C16 C11 0.8(14)
O1 Zr1 C17 C18 105.0(5)
N1 Zr1 C17 C18 16.9(5)
O2 Zr1 C17 C18 -55.5(5)
C10 Zr1 C17 C18 -144.6(5)
C11 Zr1 C17 C18 -151.3(5)
Zr1 C17 C18 C19 109.9(4)
Zr1 C17 C18 C23 -67.0(5)
C23 C18 C19 C20 0.0
C17 C18 C19 C20 -176.8(5)
C18 C19 C20 C21 0.0
C19 C20 C21 C22 0.0
C20 C21 C22 C23 0.0
C21 C22 C23 C18 0.0
C19 C18 C23 C22 0.0
C17 C18 C23 C22 176.9(5)
C45 Si1 C39 C40 149.7(6)
C8 Si1 C39 C40 22.2(6)
C33 Si1 C39 C40 -92.9(6)
C45 Si1 C39 C44 -24.2(6)
C8 Si1 C39 C44 -151.7(6)
C33 Si1 C39 C44 93.1(6)
C40 C39 C44 C43 6.6(11)
Si1 C39 C44 C43 -178.9(6)
C39 C44 C43 C42 -2.0(14)
C44 C43 C42 C41 -3.0(13)
C43 C42 C41 C40 2.7(13)
C44 C39 C40 C41 -7.1(11)
Si1 C39 C40 C41 178.3(6)
C42 C41 C40 C39 2.7(14)
C39 Si1 C33 C38 14.5(6)
C45 Si1 C33 C38 135.2(5)
C8 Si1 C33 C38 -101.7(5)
C39 Si1 C33 C34 -166.2(4)
C45 Si1 C33 C34 -45.5(5)
C8 Si1 C33 C34 77.6(5)
C38 C33 C34 C35 4.5(9)
Si1 C33 C34 C35 -174.8(5)
C33 C34 C35 C36 -3.1(10)
C34 C35 C36 C37 1.6(11)
C35 C36 C37 C38 -1.6(12)
C34 C33 C38 C37 -4.6(10)
Si1 C33 C38 C37 174.6(5)
C36 C37 C38 C33 3.3(11)
C39 Si1 C45 C46 63.7(5)
C8 Si1 C45 C46 -172.5(5)
C33 Si1 C45 C46 -54.8(5)
C39 Si1 C45 C50 -117.0(5)
C8 Si1 C45 C50 6.8(5)
C33 Si1 C45 C50 124.5(4)
C46 C45 C50 C49 0.7(8)
Si1 C45 C50 C49 -178.6(5)
C45 C50 C49 C48 -1.3(10)
C50 C49 C48 C47 1.6(13)
C49 C48 C47 C46 -1.2(12)
C48 C47 C46 C45 0.6(10)
C50 C45 C46 C47 -0.3(9)
Si1 C45 C46 C47 179.0(5)
